data_1536417
loop_
_publ_author_name
'Palkina, K.K.'
'Maksimova, S.I.'
'Chibiskova, N.T.'
'Karmanovskaya, N.B.'
'Chudinova, N.N.'

_publ_section_title
;
 Double ultraphosphates Na3 M(III) P8 O23 (M(III) = Ga, Al)
;
_journal_name_full 'Izvestiya Akademii Nauk SSSR, Neorganicheskie Materialy'
_journal_page_first 119
_journal_page_last 120
_journal_volume 29
_journal_year 1993
_chemical_formula_sum 'Ga Na3 O23 P8'
_chemical_name_systematic 'Na3 Ga (P8 O23)'
_space_group_IT_number 213
_symmetry_space_group_name_Hall 'P 4bd 2ab 3'
_symmetry_space_group_name_H-M 'P 41 3 2'
_cell_angle_alpha 90
_cell_angle_beta 90
_cell_angle_gamma 90
_cell_formula_units_Z 4
_cell_length_a 11.884
_cell_length_b 11.884
_cell_length_c 11.884
_cell_volume 1678.371
_citation_journal_id_ASTM IVNMAW
_cod_data_source_file Palkina_IVNMAW_1993_1445.cif
_cod_data_source_block Ga1Na3O23P8
_cod_original_formula_sum 'Ga1 Na3 O23 P8'
_cod_database_code 1536417

loop_
_symmetry_equiv_pos_as_xyz
x,y,z
-y+1/4,x+3/4,z+1/4
-x+1/2,-y,z+1/2
y+1/4,-x+1/4,z+3/4
x+1/2,-y+1/2,-z
y+3/4,x+1/4,-z+1/4
-x,y+1/2,-z+1/2
-y+3/4,-x+3/4,-z+3/4
z,x,y
-x+1/4,z+3/4,y+1/4
-z+1/2,-x,y+1/2
x+1/4,-z+1/4,y+3/4
z+1/2,-x+1/2,-y
x+3/4,z+1/4,-y+1/4
-z,x+1/2,-y+1/2
-x+3/4,-z+3/4,-y+3/4
y,z,x
y+1/2,-z+1/2,-x
z+3/4,y+1/4,-x+1/4
-y,z+1/2,-x+1/2
-z+3/4,-y+3/4,-x+3/4
-y+1/2,-z,x+1/2
z+1/4,-y+1/4,x+3/4
-z+1/4,y+3/4,x+1/4

loop_
_atom_site_label
_atom_site_type_symbol
_atom_site_fract_x
_atom_site_fract_y
_atom_site_fract_z
_atom_site_occupancy
_atom_site_U_iso_or_equiv
P2 P+5 0.019 0.019 0.019 1 0.0
O1 O-2 0.038 0.1197 0.6367 1 0.0
Na1 Na+1 0.875 0.543 0.207 1 0.0
O2 O-2 0.4225 0.0087 0.4059 1 0.0
Ga1 Ga+3 0.625 0.875 0.125 1 0.0
P1 P+5 0.1397 0.1453 0.5688 1 0.0
O5 O-2 0.0902 0.0902 0.0902 1 0.0
O3 O-2 0.875 0.768 -0.018 1 0.0
O4 O-2 0.3121 0.0688 0.2369 1 0.0
